data_1544695
loop_
_publ_author_name
'Sikine, Meriem'
'Mague, Joel T.'
'Kandri Rodi, Youssef'
'Essassi, El Mokhtar'
'Ouzidan, Younes'

_publ_section_title
;
 7-Bromo-2,3-bis[(prop-2-yn-1-yl)sulfanyl]pyrido[2,3-<i>b</i>]pyrazine
;
_journal_coeditor_code SJ4070
_journal_issue 11
_journal_name_full IUCrData
_journal_page_first x161881
_journal_paper_doi 10.1107/S2414314616018812
_journal_volume 1
_journal_year 2016
_chemical_formula_iupac 'C13 H8 Br N3 S2'
_chemical_formula_moiety 'C13 H8 Br N3 S2'
_chemical_formula_sum 'C13 H8 Br N3 S2'
_chemical_formula_weight 350.25
_chemical_name_systematic
;
7-Bromo-2,3-bis[(prop-2-yn-1-yl)sulfanyl]pyrido[2,3-<i>b</i>]pyrazine
;
_space_group_crystal_system monoclinic
_space_group_IT_number 14
_space_group_name_Hall '-P 2ybc'
_space_group_name_H-M_alt 'P 1 21/c 1'
_symmetry_space_group_name_Hall '-P 2ybc'
_symmetry_space_group_name_H-M 'P 1 21/c 1'
_atom_sites_solution_hydrogens mixed
_atom_sites_solution_primary direct
_atom_sites_solution_secondary difmap
_audit_creation_method SHELXL-2014/7
_cell_angle_alpha 90
_cell_angle_beta 91.1490(10)
_cell_angle_gamma 90
_cell_formula_units_Z 4
_cell_length_a 4.21590(10)
_cell_length_b 16.7730(5)
_cell_length_c 19.4656(5)
_cell_measurement_reflns_used 9904
_cell_measurement_temperature 150(2)
_cell_measurement_theta_max 72.382
_cell_measurement_theta_min 3.488
_cell_volume 1376.20(6)
_computing_cell_refinement
;
<i>SAINT</i> (Bruker, 2016)
;
_computing_data_collection
;
<i>APEX3</i> (Bruker, 2016)
;
_computing_data_reduction
;
<i>SAINT</i> (Bruker, 2016)
;
_computing_molecular_graphics
;
<i>DIAMOND</i> (Brandenburg & Putz, 2012)
;
_computing_publication_material
;
<i>SHELXTL</i> (Sheldrick, 2008)
;
_computing_structure_refinement
;
<i>SHELXL2014</i> (Sheldrick, 2015<i>b</i>)
;
_computing_structure_solution
;
<i>SHELXT</i> (Sheldrick, 2015<i>a</i>)
;
_diffrn_ambient_temperature 150(2)
_diffrn_detector_area_resol_mean 10.4167
_diffrn_measured_fraction_theta_full 1.000
_diffrn_measured_fraction_theta_max 1.000
_diffrn_measurement_device_type 'Bruker D8 VENTURE PHOTON 100 CMOS'
_diffrn_measurement_method '\w scans'
_diffrn_radiation_monochromator mirror
_diffrn_radiation_type CuK\a
_diffrn_radiation_wavelength 1.54178
_diffrn_reflns_av_R_equivalents 0.0345
_diffrn_reflns_limit_h_max 5
_diffrn_reflns_limit_h_min -5
_diffrn_reflns_limit_k_max 20
_diffrn_reflns_limit_k_min -20
_diffrn_reflns_limit_l_max 24
_diffrn_reflns_limit_l_min -24
_diffrn_reflns_number 21387
_diffrn_reflns_theta_full 72.300
_diffrn_reflns_theta_max 72.389
_diffrn_reflns_theta_min 3.479
_exptl_absorpt_coefficient_mu 6.811
_exptl_absorpt_correction_T_max 0.77
_exptl_absorpt_correction_T_min 0.46
_exptl_absorpt_correction_type multi-scan
_exptl_absorpt_process_details
;
(<i>SADABS</i>; Bruker, 2016)
;
_exptl_crystal_colour 'pale yellow'
_exptl_crystal_density_diffrn 1.690
_exptl_crystal_density_method 'not measured'
_exptl_crystal_description column
_exptl_crystal_F_000 696
_exptl_crystal_size_max 0.198
_exptl_crystal_size_mid 0.079
_exptl_crystal_size_min 0.040
_refine_diff_density_max 0.500
_refine_diff_density_min -0.574
_refine_ls_extinction_method none
_refine_ls_goodness_of_fit_ref 1.050
_refine_ls_hydrogen_treatment constr
_refine_ls_matrix_type full
_refine_ls_number_parameters 176
_refine_ls_number_reflns 2726
_refine_ls_number_restraints 1
_refine_ls_restrained_S_all 1.053
_refine_ls_R_factor_all 0.0354
_refine_ls_R_factor_gt 0.0325
_refine_ls_shift/su_max 0.001
_refine_ls_shift/su_mean 0.000
_refine_ls_structure_factor_coef Fsqd
_refine_ls_weighting_details 'w=1/[\s^2^(Fo^2^)+(0.0425P)^2^+1.2838P] where P=(Fo^2^+2Fc^2^)/3'
_refine_ls_weighting_scheme calc
_refine_ls_wR_factor_gt 0.0839
_refine_ls_wR_factor_ref 0.0857
_reflns_number_gt 2513
_reflns_number_total 2726
_reflns_threshold_expression 'I > 2\s(I)'
_cod_data_source_file sj4070sup1.cif
_cod_data_source_block I
_cod_database_code 1544695
_shelx_space_group_comment
;
The symmetry employed for this shelxl refinement is uniquely defined
by the following loop, which should always be used as a source of
symmetry information in preference to the above space-group names.
They are only intended as comments.
;
_shelx_estimated_absorpt_t_min 0.346
_shelx_estimated_absorpt_t_max 0.772

loop_
_space_group_symop_operation_xyz
'x, y, z'
'-x, y+1/2, -z+1/2'
'-x, -y, -z'
'x, -y-1/2, z-1/2'

loop_
_atom_site_type_symbol
_atom_site_label
_atom_site_fract_x
_atom_site_fract_y
_atom_site_fract_z
_atom_site_U_iso_or_equiv
_atom_site_adp_type
_atom_site_calc_flag
_atom_site_occupancy
_atom_site_disorder_assembly
_atom_site_disorder_group
Br Br1 1.33510(8) 0.89445(2) 0.98676(2) 0.05325(13) Uani d 0.9711(8) A 1
C C3 1.0987(6) 0.87110(17) 0.90621(13) 0.0414(6) Uani d 0.9711(8) A 1
C C4 0.9795(7) 0.93338(16) 0.86557(14) 0.0438(6) Uani d 0.9711(8) A 1
H H4 1.0330 0.9864 0.8784 0.053 Uiso d 0.9711(8) A 1
Br Br1A 1.186(3) 1.0075(6) 0.9223(5) 0.05325(13) Uani d 0.0289(8) A 2
C C3A 1.0987(6) 0.87110(17) 0.90621(13) 0.0414(6) Uani d 0.0289(8) A 2
H H3A 1.2202 0.8812 0.9483 0.050 Uiso d 0.0289(8) A 2
C C4A 0.9795(7) 0.93338(16) 0.86557(14) 0.0438(6) Uani d 0.0289(8) A 2
S S1 0.21077(15) 0.74574(3) 0.64709(3) 0.03557(15) Uani d 1 . .
S S2 0.46504(15) 0.60113(3) 0.72597(3) 0.03503(15) Uani d 1 . .
N N1 0.5283(5) 0.83752(11) 0.73672(10) 0.0324(4) Uani d 1 . .
N N2 0.7585(5) 0.70372(12) 0.81113(10) 0.0337(4) Uani d 1 . .
N N3 0.7976(6) 0.92284(12) 0.81063(11) 0.0400(5) Uani d 1 . .
C C1 0.8373(6) 0.78020(14) 0.83001(12) 0.0330(5) Uani d 1 . .
C C2 1.0335(6) 0.79318(16) 0.88808(13) 0.0385(5) Uani d 1 . .
H H2 1.1184 0.7499 0.9140 0.046 Uiso calc 1 A 1
C C5 0.7232(6) 0.84662(14) 0.79321(12) 0.0331(5) Uani d 1 . .
C C6 0.4557(6) 0.76449(14) 0.71894(12) 0.0313(5) Uani d 1 . .
C C7 0.5753(5) 0.69566(13) 0.75688(12) 0.0313(5) Uani d 1 . .
C C8 0.1351(6) 0.84778(14) 0.61874(12) 0.0355(5) Uani d 1 . .
H H8A 0.0153 0.8770 0.6540 0.043 Uiso calc 1 . .
H H8B 0.3383 0.8759 0.6117 0.043 Uiso calc 1 . .
C C9 -0.0480(6) 0.84493(15) 0.55455(13) 0.0378(5) Uani d 1 . .
C C10 -0.1994(7) 0.84327(18) 0.50324(14) 0.0484(7) Uani d 1 . .
H H10 -0.3217 0.8419 0.4617 0.058 Uiso calc 1 . .
C C11 0.6516(6) 0.53851(14) 0.79116(12) 0.0343(5) Uani d 1 . .
H H11A 0.6691 0.4835 0.7731 0.041 Uiso calc 1 . .
H H11B 0.8691 0.5583 0.8008 0.041 Uiso calc 1 . .
C C12 0.4780(6) 0.53656(14) 0.85501(13) 0.0355(5) Uani d 1 . .
C C13 0.3346(7) 0.53361(17) 0.90614(15) 0.0467(6) Uani d 1 . .
H H13 0.2188 0.5312 0.9475 0.056 Uiso calc 1 . .

loop_
_atom_site_aniso_label
_atom_site_aniso_U_11
_atom_site_aniso_U_22
_atom_site_aniso_U_33
_atom_site_aniso_U_12
_atom_site_aniso_U_13
_atom_site_aniso_U_23
Br1 0.0562(2) 0.0577(2) 0.04545(19) -0.01377(14) -0.01003(14) -0.00496(13)
C3 0.0422(14) 0.0438(14) 0.0383(13) -0.0088(11) 0.0013(11) -0.0023(11)
C4 0.0508(15) 0.0350(13) 0.0456(15) -0.0115(11) 0.0034(12) -0.0030(11)
Br1A 0.0562(2) 0.0577(2) 0.04545(19) -0.01377(14) -0.01003(14) -0.00496(13)
C3A 0.0422(14) 0.0438(14) 0.0383(13) -0.0088(11) 0.0013(11) -0.0023(11)
C4A 0.0508(15) 0.0350(13) 0.0456(15) -0.0115(11) 0.0034(12) -0.0030(11)
S1 0.0424(3) 0.0295(3) 0.0345(3) 0.0006(2) -0.0039(2) 0.0022(2)
S2 0.0422(3) 0.0260(3) 0.0367(3) -0.0005(2) -0.0040(2) 0.0007(2)
N1 0.0370(10) 0.0273(9) 0.0330(10) 0.0003(8) 0.0024(8) 0.0015(8)
N2 0.0363(10) 0.0287(9) 0.0360(10) -0.0014(8) 0.0004(8) 0.0038(8)
N3 0.0496(12) 0.0284(10) 0.0420(12) -0.0048(9) 0.0006(9) 0.0001(9)
C1 0.0354(12) 0.0307(11) 0.0328(11) -0.0044(9) 0.0026(9) 0.0020(9)
C2 0.0388(13) 0.0399(13) 0.0366(13) -0.0049(10) -0.0018(10) 0.0063(10)
C5 0.0381(12) 0.0281(11) 0.0333(11) -0.0024(9) 0.0040(9) 0.0022(9)
C6 0.0330(11) 0.0302(11) 0.0310(11) 0.0008(9) 0.0037(9) 0.0024(9)
C7 0.0321(11) 0.0279(11) 0.0342(11) 0.0007(9) 0.0040(9) 0.0026(9)
C8 0.0418(13) 0.0316(12) 0.0332(12) 0.0028(10) 0.0010(10) 0.0029(9)
C9 0.0415(13) 0.0353(12) 0.0367(13) 0.0063(10) 0.0043(10) 0.0035(10)
C10 0.0532(16) 0.0515(16) 0.0401(14) 0.0140(13) -0.0056(12) -0.0024(12)
C11 0.0376(12) 0.0255(10) 0.0397(12) 0.0013(9) -0.0025(10) 0.0013(9)
C12 0.0365(12) 0.0272(11) 0.0424(13) -0.0034(9) -0.0080(10) 0.0009(10)
C13 0.0525(16) 0.0452(15) 0.0423(15) -0.0083(12) 0.0004(12) -0.0001(12)

loop_
_atom_type_symbol
_atom_type_description
_atom_type_scat_dispersion_real
_atom_type_scat_dispersion_imag
_atom_type_scat_source
C C 0.0181 0.0091 'International Tables Vol C Tables 4.2.6.8 and 6.1.1.4'
H H 0.0000 0.0000 'International Tables Vol C Tables 4.2.6.8 and 6.1.1.4'
N N 0.0311 0.0180 'International Tables Vol C Tables 4.2.6.8 and 6.1.1.4'
S S 0.3331 0.5567 'International Tables Vol C Tables 4.2.6.8 and 6.1.1.4'
Br Br -0.6763 1.2805 'International Tables Vol C Tables 4.2.6.8 and 6.1.1.4'

loop_
_geom_angle_atom_site_label_1
_geom_angle_atom_site_label_2
_geom_angle_atom_site_label_3
_geom_angle
C2 C3 C4 119.7(2)
C2 C3 Br1 120.6(2)
C4 C3 Br1 119.6(2)
N3 C4 C3 123.8(2)
N3 C4 H4 118.1
C3 C4 H4 118.1
C2 C3A C4A 119.7(2)
C2 C3A H3A 118.6
C4A C3A H3A 121.6
N3 C4A C3A 123.8(2)
N3 C4A Br1A 145.9(4)
C3A C4A Br1A 90.3(4)
C6 S1 C8 99.78(11)
C7 S2 C11 100.09(11)
C6 N1 C5 116.8(2)
C7 N2 C1 116.8(2)
C4A N3 C5 117.2(2)
C4 N3 C5 117.2(2)
N2 C1 C2 119.7(2)
N2 C1 C5 121.7(2)
C2 C1 C5 118.5(2)
C3A C2 C1 117.6(2)
C3 C2 C1 117.6(2)
C3 C2 H2 121.2
C1 C2 H2 121.2
N3 C5 N1 116.0(2)
N3 C5 C1 123.0(2)
N1 C5 C1 121.0(2)
N1 C6 C7 122.2(2)
N1 C6 S1 120.73(18)
C7 C6 S1 117.11(17)
N2 C7 C6 121.5(2)
N2 C7 S2 121.34(18)
C6 C7 S2 117.14(17)
C9 C8 S1 108.37(17)
C9 C8 H8A 110.0
S1 C8 H8A 110.0
C9 C8 H8B 110.0
S1 C8 H8B 110.0
H8A C8 H8B 108.4
C10 C9 C8 179.0(3)
C9 C10 H10 180.0
C12 C11 S2 113.08(17)
C12 C11 H11A 109.0
S2 C11 H11A 109.0
C12 C11 H11B 109.0
S2 C11 H11B 109.0
H11A C11 H11B 107.8
C13 C12 C11 178.6(3)
C12 C13 H13 180.0

loop_
_geom_bond_atom_site_label_1
_geom_bond_atom_site_label_2
_geom_bond_distance
Br1 C3 1.882(3)
C3 C2 1.380(4)
C3 C4 1.398(4)
C4 N3 1.315(4)
C4 H4 0.9500
Br1A C4A 1.866(4)
C3A C2 1.380(4)
C3A C4A 1.398(4)
C3A H3A 0.9729
C4A N3 1.315(4)
S1 C6 1.750(2)
S1 C8 1.824(2)
S2 C7 1.755(2)
S2 C11 1.814(2)
N1 C6 1.307(3)
N1 C5 1.368(3)
N2 C7 1.303(3)
N2 C1 1.373(3)
N3 C5 1.358(3)
C1 C2 1.404(3)
C1 C5 1.404(3)
C2 H2 0.9500
C6 C7 1.455(3)
C8 C9 1.456(3)
C8 H8A 0.9900
C8 H8B 0.9900
C9 C10 1.175(4)
C10 H10 0.9500
C11 C12 1.455(4)
C11 H11A 0.9900
C11 H11B 0.9900
C12 C13 1.176(4)
C13 H13 0.9500

loop_
_geom_torsion_atom_site_label_1
_geom_torsion_atom_site_label_2
_geom_torsion_atom_site_label_3
_geom_torsion_atom_site_label_4
_geom_torsion
C2 C3 C4 N3 1.9(4)
Br1 C3 C4 N3 -176.1(2)
C2 C3A C4A N3 1.9(4)
Br1A C3A C4A N3 179.5(5)
C2 C3A C4A Br1A -177.6(4)
C3A Br1A C4A N3 -179.2(7)
C3A C4A N3 C5 0.1(4)
Br1A C4A N3 C5 179.2(7)
C3 C4 N3 C5 0.1(4)
C7 N2 C1 C2 179.9(2)
C7 N2 C1 C5 0.7(3)
C4A C3A C2 C1 -2.3(4)
C4 C3 C2 C1 -2.3(4)
Br1 C3 C2 C1 175.62(18)
N2 C1 C2 C3A -178.1(2)
C5 C1 C2 C3A 1.0(4)
N2 C1 C2 C3 -178.1(2)
C5 C1 C2 C3 1.0(4)
C4A N3 C5 N1 178.7(2)
C4 N3 C5 N1 178.7(2)
C4A N3 C5 C1 -1.5(4)
C4 N3 C5 C1 -1.5(4)
C6 N1 C5 N3 179.6(2)
C6 N1 C5 C1 -0.2(3)
N2 C1 C5 N3 -179.9(2)
C2 C1 C5 N3 1.0(4)
N2 C1 C5 N1 -0.1(4)
C2 C1 C5 N1 -179.2(2)
C5 N1 C6 C7 -0.1(3)
C5 N1 C6 S1 -179.46(17)
C8 S1 C6 N1 0.2(2)
C8 S1 C6 C7 -179.20(18)
C1 N2 C7 C6 -1.0(3)
C1 N2 C7 S2 178.35(17)
N1 C6 C7 N2 0.8(4)
S1 C6 C7 N2 -179.84(18)
N1 C6 C7 S2 -178.63(18)
S1 C6 C7 S2 0.7(2)
C11 S2 C7 N2 3.2(2)
C11 S2 C7 C6 -177.38(18)
C6 S1 C8 C9 175.29(17)
C7 S2 C11 C12 76.78(19)

_cod_database_fobs_code 1544695
